data_7045565
loop_
_publ_author_name
'Lu, Taotao'
'Liu, Zhiming'
'Steren, Carlos A.'
'Fei, Fan'
'Cook, Tabitha M.'
'Chen, Xue-Tai'
'Xue, Zi-Ling'

_publ_section_title
;
 Synthesis, structural characterization and NMR studies of group 10 metal
 complexes with macrocyclic amine N-heterocyclic carbene ligands.
;
_journal_issue 12
_journal_name_full 'Dalton transactions (Cambridge, England : 2003)'
_journal_page_first 4282
_journal_page_last 4292
_journal_paper_doi 10.1039/c7dt04666a
_journal_volume 47
_journal_year 2018
_chemical_formula_sum 'C27 H27 F12 N7 Ni P2'
_chemical_formula_weight 798.20
_space_group_crystal_system monoclinic
_space_group_IT_number 15
_space_group_name_Hall '-C 2yc'
_space_group_name_H-M_alt 'C 1 2/c 1'
_symmetry_space_group_name_Hall '-C 2yc'
_symmetry_space_group_name_H-M 'C 1 2/c 1'
_atom_sites_solution_hydrogens mixed
_audit_creation_method SHELXL-2014/6
_audit_update_record
;
2018-01-19 deposited with the CCDC.
2018-02-02 downloaded from the CCDC.
;
_cell_angle_alpha 90
_cell_angle_beta 113.277(2)
_cell_angle_gamma 90
_cell_formula_units_Z 8
_cell_length_a 22.859(3)
_cell_length_b 17.982(2)
_cell_length_c 17.138(2)
_cell_measurement_reflns_used 2168
_cell_measurement_temperature 296(2)
_cell_measurement_theta_max 21.15
_cell_measurement_theta_min 2.27
_cell_volume 6471.2(13)
_computing_cell_refinement 'Bruker SAINT'
_computing_data_collection 'Bruker APEX2'
_computing_data_reduction 'Bruker SAINT'
_computing_molecular_graphics 'Bruker SHELXTL'
_computing_publication_material 'Bruker SHELXTL'
_computing_structure_refinement 'SHELXL-2014/6 (Sheldrick, 2014)'
_computing_structure_solution 'SHELXS-97 (Sheldrick 2008)'
_diffrn_ambient_temperature 296(2)
_diffrn_measured_fraction_theta_full 0.973
_diffrn_measured_fraction_theta_max 1.000
_diffrn_measurement_device_type 'Bruker APEX-II CCD'
_diffrn_measurement_method '\f and \w scans'
_diffrn_radiation_type MoK\a
_diffrn_radiation_wavelength 0.71073
_diffrn_reflns_av_R_equivalents 0.0634
_diffrn_reflns_av_unetI/netI 0.0707
_diffrn_reflns_Laue_measured_fraction_full 0.973
_diffrn_reflns_Laue_measured_fraction_max 1.000
_diffrn_reflns_limit_h_max 27
_diffrn_reflns_limit_h_min -27
_diffrn_reflns_limit_k_max 21
_diffrn_reflns_limit_k_min -21
_diffrn_reflns_limit_l_max 20
_diffrn_reflns_limit_l_min -16
_diffrn_reflns_number 18073
_diffrn_reflns_point_group_measured_fraction_full 0.973
_diffrn_reflns_point_group_measured_fraction_max 1.000
_diffrn_reflns_theta_full 25.242
_diffrn_reflns_theta_max 25.018
_diffrn_reflns_theta_min 1.491
_exptl_absorpt_coefficient_mu 0.800
_exptl_absorpt_correction_T_max 0.8632
_exptl_absorpt_correction_T_min 0.8255
_exptl_absorpt_correction_type multi-scan
_exptl_absorpt_process_details sadabs
_exptl_crystal_colour colourless
_exptl_crystal_density_diffrn 1.639
_exptl_crystal_description block
_exptl_crystal_F_000 3232
_exptl_crystal_size_max 0.340
_exptl_crystal_size_mid 0.330
_exptl_crystal_size_min 0.300
_refine_diff_density_max 0.766
_refine_diff_density_min -0.526
_refine_diff_density_rms 0.092
_refine_ls_extinction_method none
_refine_ls_goodness_of_fit_ref 1.053
_refine_ls_hydrogen_treatment constr
_refine_ls_matrix_type full
_refine_ls_number_parameters 487
_refine_ls_number_reflns 5722
_refine_ls_number_restraints 404
_refine_ls_restrained_S_all 1.101
_refine_ls_R_factor_all 0.1372
_refine_ls_R_factor_gt 0.0779
_refine_ls_shift/su_max 0.001
_refine_ls_shift/su_mean 0.000
_refine_ls_structure_factor_coef Fsqd
_refine_ls_weighting_details 'w=1/[\s^2^(Fo^2^)+(0.1395P)^2^] where P=(Fo^2^+2Fc^2^)/3'
_refine_ls_weighting_scheme calc
_refine_ls_wR_factor_gt 0.2139
_refine_ls_wR_factor_ref 0.2486
_reflns_Friedel_coverage 0.000
_reflns_number_gt 3130
_reflns_number_total 5722
_reflns_threshold_expression 'I > 2\s(I)'
_cod_data_source_file c7dt04666a2.cif
_cod_data_source_block 1
_cod_depositor_comments 'Adding full bibliography for 7045565--7045570.cif.'
_cod_database_code 7045565
_shelx_space_group_comment
;
The symmetry employed for this shelxl refinement is uniquely defined
by the following loop, which should always be used as a source of
symmetry information in preference to the above space-group names.
They are only intended as comments.
;
_shelx_estimated_absorpt_t_min 0.773
_shelx_estimated_absorpt_t_max 0.795
_shelxl_version_number 2014/6

loop_
_space_group_symop_operation_xyz
'x, y, z'
'-x, y, -z+1/2'
'x+1/2, y+1/2, z'
'-x+1/2, y+1/2, -z+1/2'
'-x, -y, -z'
'x, -y, z-1/2'
'-x+1/2, -y+1/2, -z'
'x+1/2, -y+1/2, z-1/2'

loop_
_atom_site_label
_atom_site_type_symbol
_atom_site_fract_x
_atom_site_fract_y
_atom_site_fract_z
_atom_site_U_iso_or_equiv
_atom_site_adp_type
_atom_site_occupancy
_atom_site_site_symmetry_order
_atom_site_calc_flag
_atom_site_refinement_flags_posn
_atom_site_refinement_flags_adp
_atom_site_refinement_flags_occupancy
_atom_site_disorder_assembly
_atom_site_disorder_group
Ni1 Ni 0.20268(3) 0.50605(4) 0.48475(5) 0.0572(3) Uani 1 1 d . . . . .
F1 F 0.0882(3) 0.4268(4) 0.2342(4) 0.161(2) Uani 1 1 d . U . . .
F2 F 0.1727(3) 0.5080(3) 0.1547(4) 0.1285(19) Uani 1 1 d . U . . .
F3 F 0.1798(3) 0.4016(3) 0.2216(4) 0.150(2) Uani 1 1 d . U . . .
F4 F 0.1701(3) 0.5061(3) 0.2840(4) 0.1334(19) Uani 1 1 d . U . . .
F5 F 0.0919(3) 0.4269(4) 0.1076(4) 0.149(2) Uani 1 1 d . U . . .
F6 F 0.0822(3) 0.5316(4) 0.1710(5) 0.171(3) Uani 1 1 d . U . . .
F7 F 0.3932(6) 0.3436(7) 0.3288(8) 0.185(5) Uani 0.620(5) 1 d D U P A 1
F8 F 0.4975(5) 0.2343(6) 0.4456(7) 0.155(4) Uani 0.620(5) 1 d D U P A 1
F9 F 0.4901(5) 0.3544(6) 0.4453(8) 0.166(3) Uani 0.620(5) 1 d D U P A 1
F10 F 0.4884(7) 0.2977(9) 0.3308(9) 0.215(5) Uani 0.620(5) 1 d D U P A 1
F11 F 0.4082(6) 0.2218(6) 0.3399(8) 0.206(5) Uani 0.620(5) 1 d D U P A 1
F12 F 0.4142(4) 0.2897(5) 0.4484(6) 0.125(3) Uani 0.620(5) 1 d D U P A 1
F7' F 0.4192(10) 0.3712(9) 0.3547(12) 0.185(5) Uani 0.380(5) 1 d D . P A 2
F8' F 0.4763(9) 0.2142(8) 0.4027(12) 0.155(4) Uani 0.380(5) 1 d D . P A 2
F9' F 0.4212(8) 0.2762(9) 0.2800(9) 0.166(3) Uani 0.380(5) 1 d D . P A 2
F10' F 0.3823(8) 0.2676(14) 0.3728(13) 0.215(5) Uani 0.380(5) 1 d D . P A 2
F11' F 0.4609(12) 0.3163(10) 0.4699(9) 0.206(5) Uani 0.380(5) 1 d D . P A 2
F12' F 0.5090(6) 0.3239(8) 0.3773(11) 0.125(3) Uani 0.380(5) 1 d D . P A 2
N1 N 0.1512(2) 0.3564(3) 0.4414(4) 0.0678(15) Uani 1 1 d . . . . .
N2 N 0.2405(2) 0.3724(3) 0.4292(3) 0.0605(13) Uani 1 1 d . . . . .
N3 N 0.2957(2) 0.5013(2) 0.5343(3) 0.0562(13) Uani 1 1 d . . . . .
N4 N 0.2486(2) 0.6346(3) 0.5879(4) 0.0643(14) Uani 1 1 d . . . . .
N5 N 0.1640(2) 0.6608(3) 0.4792(4) 0.0720(15) Uani 1 1 d . . . . .
N6 N 0.1089(9) 0.5076(7) 0.4234(11) 0.070(3) Uani 0.563(12) 1 d D U P B 1
H6 H 0.1027 0.4916 0.3660 0.084 Uiso 0.563(12) 1 calc R U P B 1
N7 N 0.0731(9) 0.2540(13) 0.1480(13) 0.178(6) Uani 0.607(12) 1 d D U P C 1
N6' N 0.1109(13) 0.5156(10) 0.4473(12) 0.070(3) Uani 0.437(12) 1 d D . P B 2
H6' H 0.1022 0.5314 0.4964 0.084 Uiso 0.437(12) 1 calc R U P B 2
N7' N 0.0643(15) 0.144(3) 0.146(2) 0.178(6) Uani 0.393(12) 1 d D . P C 2
P1 P 0.12976(10) 0.46701(14) 0.19512(14) 0.0909(7) Uani 1 1 d . . . . .
P2 P 0.44767(10) 0.29105(15) 0.38067(19) 0.1046(8) Uani 1 1 d D . . . .
C1 C 0.1974(3) 0.4063(3) 0.4508(4) 0.0579(15) Uani 1 1 d . . . . .
C2 C 0.1642(3) 0.2899(3) 0.4107(4) 0.0665(17) Uani 1 1 d D . . . .
C3 C 0.1307(3) 0.2236(4) 0.3876(5) 0.087(2) Uani 1 1 d D . . . .
H3 H 0.0918 0.2172 0.3921 0.105 Uiso 1 1 calc R U . . .
C4 C 0.1575(4) 0.1677(4) 0.3577(5) 0.096(2) Uani 1 1 d D . . . .
H4 H 0.1368 0.1221 0.3430 0.116 Uiso 1 1 calc R U . . .
C5 C 0.2141(4) 0.1781(4) 0.3490(5) 0.090(2) Uani 1 1 d D . . . .
H5 H 0.2300 0.1398 0.3265 0.108 Uiso 1 1 calc R U . . .
C6 C 0.2487(3) 0.2441(3) 0.3727(4) 0.0763(19) Uani 1 1 d D . . . .
H6A H 0.2881 0.2501 0.3695 0.092 Uiso 1 1 calc R U . . .
C7 C 0.2207(3) 0.2998(3) 0.4012(4) 0.0617(16) Uani 1 1 d D . . . .
C8 C 0.2930(3) 0.4124(3) 0.4214(4) 0.0637(17) Uani 1 1 d . . . . .
H8A H 0.2769 0.4433 0.3709 0.076 Uiso 1 1 calc R U . . .
H8B H 0.3228 0.3771 0.4147 0.076 Uiso 1 1 calc R U . . .
C9 C 0.3277(3) 0.4609(3) 0.4980(5) 0.0612(17) Uani 1 1 d . . . . .
C10 C 0.3939(3) 0.4632(4) 0.5274(6) 0.080(2) Uani 1 1 d . . . . .
H10 H 0.4145 0.4345 0.5007 0.096 Uiso 1 1 calc R U . . .
C11 C 0.4283(3) 0.5060(4) 0.5935(6) 0.088(3) Uani 1 1 d . . . . .
H11 H 0.4724 0.5091 0.6125 0.105 Uiso 1 1 calc R U . . .
C12 C 0.3960(3) 0.5448(4) 0.6314(5) 0.083(2) Uani 1 1 d . . . . .
H12 H 0.4189 0.5738 0.6786 0.100 Uiso 1 1 calc R U . . .
C13 C 0.3309(3) 0.5431(3) 0.6030(4) 0.0620(17) Uani 1 1 d . . . . .
C14 C 0.2977(3) 0.5876(3) 0.6482(4) 0.0703(18) Uani 1 1 d . . . . .
H14A H 0.2786 0.5541 0.6757 0.084 Uiso 1 1 calc R U . . .
H14B H 0.3286 0.6183 0.6916 0.084 Uiso 1 1 calc R U . . .
C15 C 0.2052(3) 0.6060(3) 0.5175(4) 0.0617(16) Uani 1 1 d . . . . .
C16 C 0.2350(3) 0.7091(3) 0.5965(4) 0.0712(19) Uani 1 1 d D . . . .
C17 C 0.2665(4) 0.7612(4) 0.6587(5) 0.089(2) Uani 1 1 d D . . . .
H17 H 0.3038 0.7502 0.7052 0.107 Uiso 1 1 calc R U . . .
C18 C 0.2375(4) 0.8322(4) 0.6463(6) 0.102(3) Uani 1 1 d D . . . .
H18 H 0.2555 0.8693 0.6863 0.123 Uiso 1 1 calc R U . . .
C19 C 0.1827(4) 0.8471(5) 0.5753(6) 0.105(3) Uani 1 1 d D U . . .
H19 H 0.1653 0.8946 0.5692 0.126 Uiso 1 1 calc R U . . .
C20 C 0.1527(4) 0.7954(4) 0.5138(6) 0.100(3) Uani 1 1 d D . . . .
H20 H 0.1160 0.8067 0.4664 0.120 Uiso 1 1 calc R U . . .
C21 C 0.1803(3) 0.7248(3) 0.5262(5) 0.0680(18) Uani 1 1 d D . . . .
C22 C 0.1079(8) 0.6401(9) 0.3906(11) 0.071(3) Uani 0.563(12) 1 d D U P B 1
H22A H 0.0803 0.6826 0.3680 0.085 Uiso 0.563(12) 1 calc R U P B 1
H22B H 0.1253 0.6251 0.3498 0.085 Uiso 0.563(12) 1 calc R U P B 1
C23 C 0.0711(6) 0.5764(7) 0.4080(11) 0.074(3) Uani 0.563(12) 1 d D U P B 1
H23A H 0.0618 0.5879 0.4572 0.088 Uiso 0.563(12) 1 calc R U P B 1
H23B H 0.0310 0.5696 0.3597 0.088 Uiso 0.563(12) 1 calc R U P B 1
C24 C 0.0755(8) 0.4497(7) 0.4508(11) 0.071(3) Uani 0.563(12) 1 d D U P B 1
H24A H 0.0301 0.4573 0.4205 0.085 Uiso 0.563(12) 1 calc R U P B 1
H24B H 0.0853 0.4571 0.5107 0.085 Uiso 0.563(12) 1 calc R U P B 1
C25 C 0.0901(10) 0.3705(8) 0.4383(12) 0.074(3) Uani 0.563(12) 1 d D U P B 1
H25A H 0.0840 0.3405 0.4816 0.089 Uiso 0.563(12) 1 calc R U P B 1
H25B H 0.0593 0.3539 0.3837 0.089 Uiso 0.563(12) 1 calc R U P B 1
C26 C 0.0483(17) 0.1995(16) 0.1530(17) 0.213(10) Uani 0.607(12) 1 d D U P C 1
C27 C 0.0248(15) 0.1293(17) 0.176(2) 0.270(12) Uani 0.607(12) 1 d D U P C 1
H27A H 0.0512 0.0883 0.1748 0.405 Uiso 0.607(12) 1 d R U P C 1
H27B H -0.0180 0.1207 0.1362 0.405 Uiso 0.607(12) 1 d R U P C 1
H27C H 0.0252 0.1337 0.2323 0.405 Uiso 0.607(12) 1 d R U P C 1
C22' C 0.1037(11) 0.6551(10) 0.4207(14) 0.071(3) Uani 0.437(12) 1 d D . P B 2
H22C H 0.0971 0.6903 0.3750 0.085 Uiso 0.437(12) 1 calc R U P B 2
H22D H 0.0740 0.6669 0.4465 0.085 Uiso 0.437(12) 1 calc R U P B 2
C23' C 0.0917(10) 0.5766(9) 0.3852(11) 0.074(3) Uani 0.437(12) 1 d D . P B 2
H23C H 0.0466 0.5715 0.3508 0.088 Uiso 0.437(12) 1 calc R U P B 2
H23D H 0.1140 0.5705 0.3477 0.088 Uiso 0.437(12) 1 calc R U P B 2
C24' C 0.0711(10) 0.4498(10) 0.4103(12) 0.071(3) Uani 0.437(12) 1 d D . P B 2
H24C H 0.0712 0.4387 0.3550 0.085 Uiso 0.437(12) 1 calc R U P B 2
H24D H 0.0275 0.4590 0.4035 0.085 Uiso 0.437(12) 1 calc R U P B 2
C25' C 0.0988(13) 0.3849(12) 0.4705(13) 0.074(3) Uani 0.437(12) 1 d D . P B 2
H25C H 0.0669 0.3470 0.4636 0.089 Uiso 0.437(12) 1 calc R U P B 2
H25D H 0.1169 0.4011 0.5293 0.089 Uiso 0.437(12) 1 calc R U P B 2
C26' C 0.085(2) 0.085(2) 0.168(3) 0.213(10) Uani 0.393(12) 1 d D . P C 2
C27' C 0.127(2) 0.018(2) 0.187(3) 0.270(12) Uani 0.393(12) 1 d D . P C 2
H27D H 0.1584 0.0244 0.1629 0.405 Uiso 0.393(12) 1 d R U P C 2
H27E H 0.1017 -0.0251 0.1620 0.405 Uiso 0.393(12) 1 d R U P C 2
H27F H 0.1480 0.0115 0.2470 0.405 Uiso 0.393(12) 1 d R U P C 2

loop_
_atom_site_aniso_label
_atom_site_aniso_U_11
_atom_site_aniso_U_22
_atom_site_aniso_U_33
_atom_site_aniso_U_23
_atom_site_aniso_U_13
_atom_site_aniso_U_12
Ni1 0.0407(4) 0.0725(6) 0.0610(5) 0.0029(4) 0.0228(4) 0.0100(3)
F1 0.157(5) 0.226(6) 0.132(5) -0.014(4) 0.090(4) -0.068(4)
F2 0.099(4) 0.182(5) 0.111(4) 0.021(3) 0.048(3) -0.013(3)
F3 0.139(4) 0.149(5) 0.162(6) 0.009(4) 0.061(4) 0.027(4)
F4 0.139(5) 0.167(5) 0.093(4) -0.023(3) 0.045(4) -0.013(3)
F5 0.146(5) 0.206(5) 0.089(4) -0.024(4) 0.039(3) -0.036(4)
F6 0.110(4) 0.185(5) 0.200(7) 0.024(5) 0.043(4) 0.062(4)
F7 0.161(10) 0.224(10) 0.121(9) 0.040(7) 0.002(7) 0.082(8)
F8 0.124(8) 0.141(7) 0.187(11) -0.012(7) 0.045(7) 0.037(6)
F9 0.159(7) 0.171(7) 0.169(8) -0.042(6) 0.067(6) -0.064(6)
F10 0.204(10) 0.333(13) 0.164(9) -0.030(9) 0.133(8) 0.008(9)
F11 0.224(9) 0.143(7) 0.174(8) -0.037(6) -0.003(8) 0.005(7)
F12 0.116(6) 0.144(6) 0.134(7) -0.002(5) 0.069(5) -0.013(4)
F7' 0.161(10) 0.224(10) 0.121(9) 0.040(7) 0.002(7) 0.082(8)
F8' 0.124(8) 0.141(7) 0.187(11) -0.012(7) 0.045(7) 0.037(6)
F9' 0.159(7) 0.171(7) 0.169(8) -0.042(6) 0.067(6) -0.064(6)
F10' 0.204(10) 0.333(13) 0.164(9) -0.030(9) 0.133(8) 0.008(9)
F11' 0.224(9) 0.143(7) 0.174(8) -0.037(6) -0.003(8) 0.005(7)
F12' 0.116(6) 0.144(6) 0.134(7) -0.002(5) 0.069(5) -0.013(4)
N1 0.051(3) 0.075(3) 0.083(4) 0.010(3) 0.033(3) -0.005(2)
N2 0.051(3) 0.067(3) 0.064(3) 0.002(3) 0.024(3) 0.005(2)
N3 0.045(3) 0.060(3) 0.066(3) 0.000(2) 0.024(3) 0.006(2)
N4 0.069(3) 0.067(3) 0.062(4) -0.002(3) 0.031(3) 0.008(3)
N5 0.060(3) 0.077(4) 0.087(4) 0.018(3) 0.038(3) 0.017(3)
N6 0.055(3) 0.089(4) 0.073(7) 0.009(5) 0.032(5) 0.012(3)
N7 0.155(11) 0.245(16) 0.149(11) -0.021(12) 0.075(9) -0.028(10)
N6' 0.055(3) 0.089(4) 0.073(7) 0.009(5) 0.032(5) 0.012(3)
N7' 0.155(11) 0.245(16) 0.149(11) -0.021(12) 0.075(9) -0.028(10)
P1 0.0729(13) 0.1367(18) 0.0646(13) 0.0048(13) 0.0288(11) 0.0084(12)
P2 0.0663(13) 0.137(2) 0.117(2) -0.0009(17) 0.0430(14) 0.0166(13)
C1 0.044(3) 0.076(4) 0.051(4) 0.006(3) 0.017(3) 0.006(3)
C2 0.064(4) 0.068(4) 0.069(5) 0.011(3) 0.028(4) 0.003(3)
C3 0.072(5) 0.084(5) 0.099(6) 0.010(4) 0.027(4) -0.014(4)
C4 0.115(7) 0.081(5) 0.084(6) 0.000(4) 0.029(5) -0.019(5)
C5 0.123(7) 0.066(4) 0.079(5) -0.006(4) 0.036(5) -0.001(4)
C6 0.086(5) 0.082(5) 0.064(4) 0.003(4) 0.033(4) 0.006(4)
C7 0.063(4) 0.073(4) 0.046(4) -0.001(3) 0.019(3) 0.005(3)
C8 0.052(3) 0.069(4) 0.076(5) -0.006(3) 0.031(3) 0.005(3)
C9 0.048(3) 0.054(3) 0.090(5) 0.011(3) 0.036(3) 0.011(3)
C10 0.049(4) 0.066(4) 0.126(7) 0.002(4) 0.037(4) 0.006(3)
C11 0.044(4) 0.077(5) 0.128(7) 0.002(5) 0.018(4) 0.005(3)
C12 0.055(4) 0.079(5) 0.101(6) 0.002(4) 0.015(4) 0.005(3)
C13 0.048(3) 0.056(3) 0.074(5) 0.011(3) 0.015(3) 0.009(3)
C14 0.067(4) 0.077(4) 0.057(4) 0.001(3) 0.014(3) 0.009(3)
C15 0.055(4) 0.071(4) 0.065(4) 0.011(3) 0.031(3) 0.018(3)
C16 0.089(5) 0.066(4) 0.086(5) 0.000(4) 0.065(5) 0.005(3)
C17 0.120(6) 0.085(5) 0.096(6) -0.006(5) 0.077(5) -0.007(5)
C18 0.162(9) 0.063(5) 0.123(8) -0.014(5) 0.101(7) -0.018(5)
C19 0.120(6) 0.077(5) 0.140(7) 0.012(5) 0.076(5) 0.005(4)
C20 0.101(6) 0.082(5) 0.143(8) 0.032(5) 0.077(6) 0.017(4)
C21 0.065(4) 0.072(4) 0.081(5) 0.021(4) 0.044(4) 0.017(3)
C22 0.055(5) 0.094(7) 0.063(9) -0.004(6) 0.024(6) 0.020(5)
C23 0.059(7) 0.097(5) 0.065(7) -0.005(5) 0.025(5) 0.015(5)
C24 0.054(4) 0.102(5) 0.072(8) -0.020(7) 0.042(7) -0.003(4)
C25 0.065(6) 0.095(7) 0.083(9) -0.022(7) 0.052(7) -0.013(5)
C26 0.187(19) 0.27(3) 0.148(16) -0.048(19) 0.035(14) -0.049(18)
C27 0.21(2) 0.36(3) 0.19(2) -0.017(19) 0.022(17) -0.104(19)
C22' 0.055(5) 0.094(7) 0.063(9) -0.004(6) 0.024(6) 0.020(5)
C23' 0.059(7) 0.097(5) 0.065(7) -0.005(5) 0.025(5) 0.015(5)
C24' 0.054(4) 0.102(5) 0.072(8) -0.020(7) 0.042(7) -0.003(4)
C25' 0.065(6) 0.095(7) 0.083(9) -0.022(7) 0.052(7) -0.013(5)
C26' 0.187(19) 0.27(3) 0.148(16) -0.048(19) 0.035(14) -0.049(18)
C27' 0.21(2) 0.36(3) 0.19(2) -0.017(19) 0.022(17) -0.104(19)

loop_
_atom_type_symbol
_atom_type_description
_atom_type_scat_dispersion_real
_atom_type_scat_dispersion_imag
_atom_type_scat_source
C C 0.0033 0.0016 'International Tables Vol C Tables 4.2.6.8 and 6.1.1.4'
H H 0.0000 0.0000 'International Tables Vol C Tables 4.2.6.8 and 6.1.1.4'
N N 0.0061 0.0033 'International Tables Vol C Tables 4.2.6.8 and 6.1.1.4'
F F 0.0171 0.0103 'International Tables Vol C Tables 4.2.6.8 and 6.1.1.4'
P P 0.1023 0.0942 'International Tables Vol C Tables 4.2.6.8 and 6.1.1.4'
Ni Ni 0.3393 1.1124 'International Tables Vol C Tables 4.2.6.8 and 6.1.1.4'

loop_
_geom_angle_atom_site_label_1
_geom_angle_atom_site_label_2
_geom_angle_atom_site_label_3
_geom_angle
C1 Ni1 C15 178.3(2)
C1 Ni1 N6' 93.1(6)
C15 Ni1 N6' 85.2(6)
C1 Ni1 N3 91.0(2)
C15 Ni1 N3 90.7(2)
N6' Ni1 N3 173.7(7)
C1 Ni1 N6 85.8(4)
C15 Ni1 N6 92.5(4)
N3 Ni1 N6 174.1(5)
C1 N1 C2 110.1(5)
C1 N1 C25 127.5(8)
C2 N1 C25 120.2(7)
C1 N1 C25' 114.2(10)
C2 N1 C25' 135.6(10)
C1 N2 C7 110.4(5)
C1 N2 C8 121.9(5)
C7 N2 C8 126.7(5)
C9 N3 C13 117.1(5)
C9 N3 Ni1 121.3(4)
C13 N3 Ni1 121.4(4)
C15 N4 C16 110.5(5)
C15 N4 C14 120.6(5)
C16 N4 C14 128.5(6)
C15 N5 C22' 128.4(10)
C15 N5 C21 110.7(6)
C22' N5 C21 117.5(8)
C15 N5 C22 116.0(8)
C21 N5 C22 133.3(8)
C23 N6 C24 108.1(14)
C23 N6 Ni1 122.9(11)
C24 N6 Ni1 114.1(12)
C23 N6 H6 103.0
C24 N6 H6 103.0
Ni1 N6 H6 103.0
C23' N6' C24' 109.3(16)
C23' N6' Ni1 106.3(17)
C24' N6' Ni1 118.3(18)
C23' N6' H6' 107.5
C24' N6' H6' 107.5
Ni1 N6' H6' 107.5
F6 P1 F1 88.8(4)
F6 P1 F3 178.7(5)
F1 P1 F3 91.5(4)
F6 P1 F5 91.5(4)
F1 P1 F5 89.9(3)
F3 P1 F5 89.7(4)
F6 P1 F2 91.5(4)
F1 P1 F2 179.7(4)
F3 P1 F2 88.2(3)
F5 P1 F2 89.9(3)
F6 P1 F4 90.3(4)
F1 P1 F4 90.9(4)
F3 P1 F4 88.5(3)
F5 P1 F4 178.1(4)
F2 P1 F4 89.3(3)
F10' P2 F11' 88.3(9)
F10' P2 F8' 94.7(10)
F11' P2 F8' 97.4(9)
F10 P2 F7 99.5(7)
F10 P2 F11 101.0(8)
F7 P2 F11 92.2(6)
F10' P2 F12' 170.9(11)
F11' P2 F12' 95.8(9)
F8' P2 F12' 92.9(8)
F10' P2 F7' 86.9(9)
F11' P2 F7' 84.6(8)
F8' P2 F7' 177.5(11)
F12' P2 F7' 85.3(9)
F10' P2 F9' 85.3(8)
F11' P2 F9' 167.9(11)
F8' P2 F9' 93.4(8)
F12' P2 F9' 89.2(8)
F7' P2 F9' 84.8(8)
F10 P2 F8 90.9(6)
F7 P2 F8 169.6(7)
F11 P2 F8 85.9(5)
F10 P2 F9 89.7(6)
F7 P2 F9 95.4(6)
F11 P2 F9 165.7(8)
F8 P2 F9 84.4(5)
F10 P2 F12 170.0(7)
F7 P2 F12 85.4(6)
F11 P2 F12 87.4(7)
F8 P2 F12 84.3(6)
F9 P2 F12 81.1(5)
N2 C1 N1 107.1(5)
N2 C1 Ni1 124.2(4)
N1 C1 Ni1 128.7(5)
C7 C2 N1 106.7(5)
C7 C2 C3 121.0(6)
N1 C2 C3 132.3(6)
C4 C3 C2 117.2(7)
C4 C3 H3 121.4
C2 C3 H3 121.4
C5 C4 C3 121.2(7)
C5 C4 H4 119.4
C3 C4 H4 119.4
C4 C5 C6 122.4(7)
C4 C5 H5 118.8
C6 C5 H5 118.8
C7 C6 C5 115.6(7)
C7 C6 H6A 122.2
C5 C6 H6A 122.2
C2 C7 C6 122.5(6)
C2 C7 N2 105.7(5)
C6 C7 N2 131.7(6)
N2 C8 C9 112.1(5)
N2 C8 H8A 109.2
C9 C8 H8A 109.2
N2 C8 H8B 109.2
C9 C8 H8B 109.2
H8A C8 H8B 107.9
N3 C9 C10 121.9(6)
N3 C9 C8 121.2(5)
C10 C9 C8 116.9(6)
C11 C10 C9 120.9(7)
C11 C10 H10 119.6
C9 C10 H10 119.6
C10 C11 C12 117.0(7)
C10 C11 H11 121.5
C12 C11 H11 121.5
C11 C12 C13 122.7(7)
C11 C12 H12 118.7
C13 C12 H12 118.7
N3 C13 C12 120.5(6)
N3 C13 C14 119.5(5)
C12 C13 C14 120.1(6)
N4 C14 C13 110.2(5)
N4 C14 H14A 109.6
C13 C14 H14A 109.6
N4 C14 H14B 109.6
C13 C14 H14B 109.6
H14A C14 H14B 108.1
N4 C15 N5 106.8(6)
N4 C15 Ni1 124.6(4)
N5 C15 Ni1 128.6(5)
C21 C16 C17 123.2(6)
C21 C16 N4 105.5(5)
C17 C16 N4 131.3(6)
C16 C17 C18 115.1(7)
C16 C17 H17 122.5
C18 C17 H17 122.5
C19 C18 C17 121.0(8)
C19 C18 H18 119.5
C17 C18 H18 119.5
C20 C19 C18 123.3(8)
C20 C19 H19 118.4
C18 C19 H19 118.4
C19 C20 C21 116.1(8)
C19 C20 H20 121.9
C21 C20 H20 121.9
N5 C21 C16 106.5(5)
N5 C21 C20 132.2(7)
C16 C21 C20 121.3(7)
C23 C22 N5 106.8(12)
C23 C22 H22A 110.4
N5 C22 H22A 110.4
C23 C22 H22B 110.4
N5 C22 H22B 110.4
H22A C22 H22B 108.6
N6 C23 C22 109.7(12)
N6 C23 H23A 109.7
C22 C23 H23A 109.7
N6 C23 H23B 109.7
C22 C23 H23B 109.7
H23A C23 H23B 108.2
N6 C24 C25 117.1(14)
N6 C24 H24A 108.0
C25 C24 H24A 108.0
N6 C24 H24B 108.0
C25 C24 H24B 108.0
H24A C24 H24B 107.3
N1 C25 C24 116.2(15)
N1 C25 H25A 108.2
C24 C25 H25A 108.2
N1 C25 H25B 108.2
C24 C25 H25B 108.2
H25A C25 H25B 107.4
N7 C26 C27 169(3)
C26 C27 H27A 110.2
C26 C27 H27B 108.6
H27A C27 H27B 109.5
C26 C27 H27C 109.6
H27A C27 H27C 109.5
H27B C27 H27C 109.5
N5 C22' C23' 109.7(17)
N5 C22' H22C 109.7
C23' C22' H22C 109.7
N5 C22' H22D 109.7
C23' C22' H22D 109.7
H22C C22' H22D 108.2
N6' C23' C22' 116.7(18)
N6' C23' H23C 108.1
C22' C23' H23C 108.1
N6' C23' H23D 108.1
C22' C23' H23D 108.1
H23C C23' H23D 107.3
N6' C24' C25' 107.7(17)
N6' C24' H24C 110.2
C25' C24' H24C 110.2
N6' C24' H24D 110.2
C25' C24' H24D 110.2
H24C C24' H24D 108.5
C24' C25' N1 101.6(17)
C24' C25' H25C 111.4
N1 C25' H25C 111.4
C24' C25' H25D 111.4
N1 C25' H25D 111.4
H25C C25' H25D 109.3
N7' C26' C27' 162(5)
C26' C27' H27D 109.4
C26' C27' H27E 109.4
H27D C27' H27E 109.5
C26' C27' H27F 109.6
H27D C27' H27F 109.5
H27E C27' H27F 109.5

loop_
_geom_bond_atom_site_label_1
_geom_bond_atom_site_label_2
_geom_bond_distance
Ni1 C1 1.875(6)
Ni1 C15 1.876(6)
Ni1 N6' 1.94(3)
Ni1 N3 1.955(5)
Ni1 N6 1.98(2)
F1 P1 1.541(6)
F2 P1 1.588(6)
F3 P1 1.578(6)
F4 P1 1.598(6)
F5 P1 1.579(6)
F6 P1 1.531(6)
F7 P2 1.536(10)
F8 P2 1.605(10)
F9 P2 1.618(9)
F10 P2 1.497(10)
F11 P2 1.534(9)
F12 P2 1.624(8)
F7' P2 1.571(15)
F8' P2 1.511(14)
F9' P2 1.610(13)
F10' P2 1.506(14)
F11' P2 1.506(14)
F12' P2 1.543(12)
N1 C1 1.348(7)
N1 C2 1.386(8)
N1 C25 1.40(2)
N1 C25' 1.55(3)
N2 C1 1.329(7)
N2 C7 1.403(7)
N2 C8 1.450(7)
N3 C9 1.345(7)
N3 C13 1.360(8)
N4 C15 1.326(8)
N4 C16 1.396(7)
N4 C14 1.457(7)
N5 C15 1.343(7)
N5 C22' 1.35(2)
N5 C21 1.369(8)
N5 C22 1.595(19)
N6 C23 1.471(10)
N6 C24 1.472(9)
N6 H6 0.9800
N7 C26 1.151(9)
N6' C23' 1.469(10)
N6' C24' 1.475(10)
N6' H6' 0.9800
N7' C26' 1.168(10)
C2 C7 1.376(7)
C2 C3 1.387(7)
C3 C4 1.377(7)
C3 H3 0.9300
C4 C5 1.374(7)
C4 H4 0.9300
C5 C6 1.394(7)
C5 H5 0.9300
C6 C7 1.378(7)
C6 H6A 0.9300
C8 C9 1.513(9)
C8 H8A 0.9700
C8 H8B 0.9700
C9 C10 1.393(8)
C10 C11 1.339(11)
C10 H10 0.9300
C11 C12 1.354(11)
C11 H11 0.9300
C12 C13 1.372(8)
C12 H12 0.9300
C13 C14 1.508(9)
C14 H14A 0.9700
C14 H14B 0.9700
C16 C21 1.380(7)
C16 C17 1.387(7)
C17 C18 1.415(7)
C17 H17 0.9300
C18 C19 1.384(8)
C18 H18 0.9300
C19 C20 1.369(8)
C19 H19 0.9300
C20 C21 1.397(7)
C20 H20 0.9300
C22 C23 1.520(9)
C22 H22A 0.9700
C22 H22B 0.9700
C23 H23A 0.9700
C23 H23B 0.9700
C24 C25 1.497(9)
C24 H24A 0.9700
C24 H24B 0.9700
C25 H25A 0.9700
C25 H25B 0.9700
C26 C27 1.489(9)
C27 H27A 0.9600
C27 H27B 0.9600
C27 H27C 0.9600
C22' C23' 1.520(10)
C22' H22C 0.9700
C22' H22D 0.9700
C23' H23C 0.9700
C23' H23D 0.9700
C24' C25' 1.520(10)
C24' H24C 0.9700
C24' H24D 0.9700
C25' H25C 0.9700
C25' H25D 0.9700
C26' C27' 1.495(10)
C27' H27D 0.9600
C27' H27E 0.9600
C27' H27F 0.9600

loop_
_geom_hbond_atom_site_label_D
_geom_hbond_atom_site_label_H
_geom_hbond_atom_site_label_A
_geom_hbond_distance_DH
_geom_hbond_distance_HA
_geom_hbond_distance_DA
_geom_hbond_angle_DHA
_geom_hbond_site_symmetry_A
C27' H27E F7' 0.96 1.92 2.83(4) 157.2 4_545
C25' H25D F2 0.97 2.60 3.51(2) 156.4 6_566
C24' H24C F1 0.97 2.26 3.22(2) 169.1 .
C23' H23D F4 0.97 2.30 3.21(2) 155.2 .
C22' H22D F8' 0.97 2.23 3.00(3) 136.1 3_455
C25 H25A F12 0.97 2.62 3.50(2) 149.8 7_556
C24 H24B F5 0.97 2.63 3.389(16) 135.0 6_566
C24 H24B F2 0.97 2.57 3.405(18) 144.8 6_566
C23 H23B F6 0.97 2.52 3.319(15) 139.2 2
C23 H23A F5 0.97 2.40 3.262(18) 147.2 6_566
C20 H20 F12' 0.93 2.34 3.233(17) 161.5 3_455
C17 H17 F9' 0.93 2.52 3.387(18) 155.3 6_566
C17 H17 F11 0.93 2.63 3.504(14) 156.8 6_566
C14 H14B F7 0.97 2.33 3.246(12) 156.9 6_566
C14 H14A F2 0.97 2.56 3.375(9) 141.9 6_566
C10 H10 F11' 0.93 2.52 3.389(19) 154.9 .
C8 H8B F12 0.97 2.49 3.427(10) 161.5 .
C8 H8A F4 0.97 2.56 3.323(9) 135.3 .
C6 H6A F10' 0.93 2.15 3.082(16) 175.2 .
N6' H6' F5 0.98 2.15 3.12(3) 174.0 6_566
N6 H6 F4 0.98 2.48 3.212(17) 131.6 .
N6 H6 F1 0.98 2.45 3.412(18) 168.6 .

loop_
_geom_torsion_atom_site_label_1
_geom_torsion_atom_site_label_2
_geom_torsion_atom_site_label_3
_geom_torsion_atom_site_label_4
_geom_torsion
C7 N2 C1 N1 2.9(7)
C8 N2 C1 N1 172.0(5)
C7 N2 C1 Ni1 -175.8(4)
C8 N2 C1 Ni1 -6.7(8)
C2 N1 C1 N2 -1.8(7)
C25 N1 C1 N2 -164.7(11)
C25' N1 C1 N2 175.6(9)
C2 N1 C1 Ni1 176.8(5)
C25 N1 C1 Ni1 13.9(14)
C25' N1 C1 Ni1 -5.8(11)
N6' Ni1 C1 N2 153.7(8)
N3 Ni1 C1 N2 -31.1(5)
N6 Ni1 C1 N2 143.9(7)
N6' Ni1 C1 N1 -24.7(8)
N3 Ni1 C1 N1 150.5(6)
N6 Ni1 C1 N1 -34.5(7)
C1 N1 C2 C7 0.1(7)
C25 N1 C2 C7 164.4(10)
C25' N1 C2 C7 -176.6(11)
C1 N1 C2 C3 -177.0(7)
C25 N1 C2 C3 -12.7(14)
C25' N1 C2 C3 6.3(16)
C7 C2 C3 C4 2.2(11)
N1 C2 C3 C4 178.9(7)
C2 C3 C4 C5 -1.7(12)
C3 C4 C5 C6 2.4(13)
C4 C5 C6 C7 -3.3(11)
N1 C2 C7 C6 179.1(6)
C3 C2 C7 C6 -3.4(10)
N1 C2 C7 N2 1.6(7)
C3 C2 C7 N2 179.1(6)
C5 C6 C7 C2 3.8(10)
C5 C6 C7 N2 -179.4(6)
C1 N2 C7 C2 -2.8(7)
C8 N2 C7 C2 -171.3(6)
C1 N2 C7 C6 180.0(7)
C8 N2 C7 C6 11.5(11)
C1 N2 C8 C9 49.4(8)
C7 N2 C8 C9 -143.4(5)
C13 N3 C9 C10 -1.9(9)
Ni1 N3 C9 C10 173.1(5)
C13 N3 C9 C8 179.8(5)
Ni1 N3 C9 C8 -5.1(8)
N2 C8 C9 N3 -41.9(8)
N2 C8 C9 C10 139.8(6)
N3 C9 C10 C11 0.1(11)
C8 C9 C10 C11 178.4(7)
C9 C10 C11 C12 1.9(11)
C10 C11 C12 C13 -2.1(12)
C9 N3 C13 C12 1.8(9)
Ni1 N3 C13 C12 -173.3(5)
C9 N3 C13 C14 -178.0(6)
Ni1 N3 C13 C14 7.0(7)
C11 C12 C13 N3 0.2(11)
C11 C12 C13 C14 180.0(7)
C15 N4 C14 C13 51.6(8)
C16 N4 C14 C13 -135.7(6)
N3 C13 C14 N4 -53.2(7)
C12 C13 C14 N4 127.0(6)
C16 N4 C15 N5 0.9(7)
C14 N4 C15 N5 174.8(5)
C16 N4 C15 Ni1 -176.2(4)
C14 N4 C15 Ni1 -2.3(9)
C22' N5 C15 N4 -159.5(14)
C21 N5 C15 N4 -1.2(7)
C22 N5 C15 N4 178.2(7)
C22' N5 C15 Ni1 17.4(16)
C21 N5 C15 Ni1 175.7(5)
C22 N5 C15 Ni1 -4.8(10)
N6' Ni1 C15 N4 140.7(8)
N3 Ni1 C15 N4 -34.5(6)
N6 Ni1 C15 N4 150.5(7)
N6' Ni1 C15 N5 -35.7(8)
N3 Ni1 C15 N5 149.1(6)
N6 Ni1 C15 N5 -26.0(7)
C15 N4 C16 C21 -0.3(7)
C14 N4 C16 C21 -173.6(6)
C15 N4 C16 C17 -179.7(7)
C14 N4 C16 C17 7.0(11)
C21 C16 C17 C18 1.5(10)
N4 C16 C17 C18 -179.2(7)
C16 C17 C18 C19 -1.6(11)
C17 C18 C19 C20 0.7(14)
C18 C19 C20 C21 0.4(13)
C15 N5 C21 C16 1.0(7)
C22' N5 C21 C16 162.0(13)
C22 N5 C21 C16 -178.3(9)
C15 N5 C21 C20 -179.7(7)
C22' N5 C21 C20 -18.7(16)
C22 N5 C21 C20 1.0(14)
C17 C16 C21 N5 179.0(6)
N4 C16 C21 N5 -0.4(7)
C17 C16 C21 C20 -0.4(10)
N4 C16 C21 C20 -179.8(6)
C19 C20 C21 N5 -179.9(7)
C19 C20 C21 C16 -0.6(11)
C15 N5 C22 C23 59.3(13)
C21 N5 C22 C23 -121.4(11)
C24 N6 C23 C22 172.8(12)
Ni1 N6 C23 C22 36(2)
N5 C22 C23 N6 -72.8(18)
C23 N6 C24 C25 157.3(14)
Ni1 N6 C24 C25 -62(2)
C1 N1 C25 C24 -3(2)
C2 N1 C25 C24 -164.3(13)
N6 C24 C25 N1 29(3)
C15 N5 C22' C23' -14(3)
C21 N5 C22' C23' -171.1(13)
C24' N6' C23' C22' 153.2(18)
Ni1 N6' C23' C22' -78(2)
N5 C22' C23' N6' 48(3)
C23' N6' C24' C25' 171.5(19)
Ni1 N6' C24' C25' 50(3)
N6' C24' C25' N1 -85(2)
C1 N1 C25' C24' 62.2(16)
C2 N1 C25' C24' -121.2(14)
